data_7706255
loop_
_publ_author_name
'Knippen, Katharina'
'Bredenk\"otter, Bj\"orn'
'Kanschat, Lisa'
'Kraft, Maryana'
'Vermeyen, Tom'
'Herrebout, Wouter'
'Sugimoto, Kunihisa'
'Bultinck, Patrick'
'Volkmer, Dirk'

_publ_section_title
;
 CFA-18: a homochiral metal-organic framework (MOF) constructed from rigid
 enantiopure bistriazolate linker molecules.
;
_journal_issue 44
_journal_name_full 'Dalton transactions (Cambridge, England : 2003)'
_journal_page_first 15758
_journal_page_last 15768
_journal_paper_doi 10.1039/d0dt02847a
_journal_volume 49
_journal_year 2020
_chemical_absolute_configuration rmad
_chemical_formula_sum 'C27 H34 Cl2 Mn2 N8 O2'
_chemical_formula_weight 683.40
_space_group_crystal_system trigonal
_space_group_IT_number 152
_space_group_name_Hall 'P 31 2"'
_space_group_name_H-M_alt 'P 31 2 1'
_atom_sites_solution_hydrogens geom
_audit_creation_method SHELXL-2018/3
_audit_update_record
;
2020-10-05 deposited with the CCDC.	2020-10-29 downloaded from the CCDC.
;
_cell_angle_alpha 90
_cell_angle_beta 90
_cell_angle_gamma 120
_cell_formula_units_Z 3
_cell_length_a 17.344(3)
_cell_length_b 17.344(3)
_cell_length_c 8.8070(15)
_cell_measurement_reflns_used 1969
_cell_measurement_temperature 100(2)
_cell_measurement_theta_max 34.62
_cell_measurement_theta_min 5.356
_cell_volume 2294.3(7)
_computing_cell_refinement 'SAINT V8.38A (Bruker AXS Inc. 2017)'
_computing_data_collection 'SPring-8 BL40XU Data Collection Software'
_computing_data_reduction 'SAINT V8.38A (Bruker AXS Inc. 2017)'
_computing_molecular_graphics 'Mercury, Diamond'
_computing_publication_material Word
_computing_structure_refinement 'SHELXL-2018/3 (Sheldrick, 2018)'
_computing_structure_solution 'SHELXT 2014/5 (Sheldrick, 2014)'
_diffrn_ambient_temperature 100(2)
_diffrn_measured_fraction_theta_full 0.999
_diffrn_measured_fraction_theta_max 0.999
_diffrn_measurement_device_type 'Dectris EIGER X 1M'
_diffrn_measurement_method \w
_diffrn_radiation_type synchrotron
_diffrn_radiation_wavelength 0.8104
_diffrn_reflns_av_R_equivalents 0.1139
_diffrn_reflns_av_unetI/netI 0.0891
_diffrn_reflns_Laue_measured_fraction_full 0.999
_diffrn_reflns_Laue_measured_fraction_max 0.999
_diffrn_reflns_limit_h_max 19
_diffrn_reflns_limit_h_min -19
_diffrn_reflns_limit_k_max 19
_diffrn_reflns_limit_k_min -19
_diffrn_reflns_limit_l_max 10
_diffrn_reflns_limit_l_min -10
_diffrn_reflns_number 22416
_diffrn_reflns_point_group_measured_fraction_full 1.000
_diffrn_reflns_point_group_measured_fraction_max 1.000
_diffrn_reflns_theta_full 27.481
_diffrn_reflns_theta_max 27.481
_diffrn_reflns_theta_min 2.637
_diffrn_source synchrotron
_exptl_absorpt_coefficient_mu 1.495
_exptl_crystal_colour colourless
_exptl_crystal_density_diffrn 1.484
_exptl_crystal_description needle-shaped
_exptl_crystal_F_000 1056
_exptl_crystal_size_max 0.03
_exptl_crystal_size_mid 0.01
_exptl_crystal_size_min 0.005
_refine_diff_density_max 0.455
_refine_diff_density_min -0.444
_refine_diff_density_rms 0.117
_refine_ls_abs_structure_details
;
 Flack x determined using 376 quotients [(I+)-(I-)]/[(I+)+(I-)]
 (Parsons, Flack and Wagner, Acta Cryst. B69 (2013) 249-259).
;
_refine_ls_abs_structure_Flack 0.04(3)
_refine_ls_extinction_coef 0.031(9)
_refine_ls_extinction_expression Fc^*^=kFc[1+0.001xFc^2^\l^3^/sin(2\q)]^-1/4^
_refine_ls_extinction_method 'SHELXL-2018/3 (Sheldrick 2018)'
_refine_ls_goodness_of_fit_ref 1.003
_refine_ls_hydrogen_treatment constr
_refine_ls_matrix_type full
_refine_ls_number_parameters 115
_refine_ls_number_reflns 2365
_refine_ls_number_restraints 11
_refine_ls_restrained_S_all 1.003
_refine_ls_R_factor_all 0.1607
_refine_ls_R_factor_gt 0.0999
_refine_ls_shift/su_max 0.001
_refine_ls_shift/su_mean 0.000
_refine_ls_structure_factor_coef Fsqd
_refine_ls_weighting_details 'w=1/[\s^2^(Fo^2^)+(0.1858P)^2^] where P=(Fo^2^+2Fc^2^)/3'
_refine_ls_weighting_scheme calc
_refine_ls_wR_factor_gt 0.2540
_refine_ls_wR_factor_ref 0.3084
_reflns_Friedel_coverage 0.801
_reflns_Friedel_fraction_full 1.000
_reflns_Friedel_fraction_max 1.000
_reflns_number_gt 1223
_reflns_number_total 2365
_reflns_threshold_expression 'I > 2\s(I)'
_cod_data_source_file d0dt02847a2.cif
_cod_data_source_block 181215_tts1_26_29_0m_P3121
_cod_original_cell_volume 2294.5(9)
_cod_database_code 7706255
_shelx_shelxl_version_number 2018/3
_shelx_space_group_comment
;
The symmetry employed for this shelxl refinement is uniquely defined
by the following loop, which should always be used as a source of
symmetry information in preference to the above space-group names.
They are only intended as comments.
;
_exptl_absorpt_special_details 'SADABS-2016/2 - Burker AXS area detector scaling and adsorption correction'

loop_
_space_group_symop_operation_xyz
'x, y, z'
'-y, x-y, z+1/3'
'-x+y, -x, z+2/3'
'y, x, -z'
'x-y, -y, -z+2/3'
'-x, -x+y, -z+1/3'

loop_
_atom_site_label
_atom_site_type_symbol
_atom_site_fract_x
_atom_site_fract_y
_atom_site_fract_z
_atom_site_U_iso_or_equiv
_atom_site_adp_type
_atom_site_occupancy
_atom_site_site_symmetry_order
_atom_site_calc_flag
_atom_site_refinement_flags_posn
_atom_site_refinement_flags_adp
_atom_site_refinement_flags_occupancy
_atom_site_disorder_assembly
_atom_site_disorder_group
Mn1 Mn 0.3761(4) 0.6243(4) 0.2496(8) 0.1280(14) Uani 1 1 d . . . . .
Cl1 Cl 0.2573(9) 0.5081(3) 0.0798(15) 0.160(2) Uani 1 1 d . . . . .
O1 O 0.453(3) 0.557(3) 0.236(5) 0.202(10) Uani 1 1 d D . . . .
C2 C 0.5262(17) 0.720(2) -0.024(3) 0.138(9) Uiso 1 1 d D . . . .
N1 N 0.4401(18) 0.688(2) 0.018(4) 0.166(13) Uani 1 1 d D . . . .
N2 N 0.3985(12) 0.6997(19) -0.092(3) 0.131(9) Uani 1 1 d D . . . .
N3 N 0.4441(12) 0.7440(16) -0.201(2) 0.110(7) Uani 1 1 d D . . . .
C1 C 0.5298(16) 0.7578(19) -0.179(3) 0.125(7) Uiso 1 1 d D . . . .
C3 C 0.5995(17) 0.7212(18) 0.044(3) 0.127(7) Uiso 1 1 d . . . . .
H3 H 0.597785 0.699477 0.143857 0.152 Uiso 1 1 calc R U . . .
C6 C 0.607(3) 0.784(2) -0.260(5) 0.166(10) Uiso 1 1 d . . . . .
H6 H 0.610767 0.799185 -0.364928 0.200 Uiso 1 1 calc R U . . .
C4 C 0.675(2) 0.757(2) -0.046(3) 0.140(8) Uiso 1 1 d . . . . .
C5 C 0.679(2) 0.789(2) -0.184(4) 0.149(9) Uiso 1 1 d . . . . .
C7 C 0.773(2) 0.823(2) -0.256(4) 0.165(10) Uiso 1 1 d D . . . .
C8 C 0.827(3) 0.809(3) -0.118(5) 0.201(14) Uiso 1 1 d . . . . .
H8A H 0.852117 0.771410 -0.152708 0.242 Uiso 1 1 calc R U . . .
H8B H 0.876752 0.866838 -0.083731 0.242 Uiso 1 1 calc R U . . .
C9 C 0.767(3) 0.767(3) 0.000000 0.151(13) Uiso 1 2 d S . P . .
C10 C 0.819(3) 0.914(3) -0.333(6) 0.23(2) Uiso 1 1 d . . . . .
H10A H 0.876825 0.926617 -0.372124 0.341 Uiso 1 1 calc R U . . .
H10B H 0.781784 0.913845 -0.417513 0.341 Uiso 1 1 calc R U . . .
H10C H 0.827045 0.959984 -0.259663 0.341 Uiso 1 1 calc R U . . .
C11 C 0.737(4) 0.745(3) -0.378(6) 0.28(3) Uiso 1 1 d D . . . .
H11A H 0.707546 0.687139 -0.325487 0.418 Uiso 1 1 calc R U . . .
H11B H 0.693652 0.748771 -0.444721 0.418 Uiso 1 1 calc R U . . .
H11C H 0.786505 0.750066 -0.438410 0.418 Uiso 1 1 calc R U . . .
N4 N 0.454(3) 0.426(4) 0.229(6) 0.28(2) Uiso 1 1 d D . . . .
C12 C 0.411(4) 0.329(3) 0.229(10) 0.33(4) Uiso 1 1 d D . . . .
H12A H 0.456128 0.310774 0.235151 0.498 Uiso 1 1 calc R U . . .
H12B H 0.370709 0.304749 0.316237 0.498 Uiso 1 1 calc R U . . .
H12C H 0.376659 0.305445 0.134865 0.498 Uiso 1 1 calc R U . . .
C13 C 0.552(4) 0.484(7) 0.24(2) 0.44(6) Uiso 1 1 d D . . . .
H13A H 0.580219 0.446946 0.243822 0.659 Uiso 1 1 calc R U . . .
H13B H 0.573690 0.522039 0.148525 0.659 Uiso 1 1 calc R U . . .
H13C H 0.567467 0.521082 0.329876 0.659 Uiso 1 1 calc R U . . .
C14 C 0.413(7) 0.474(4) 0.22(3) 0.9(2) Uiso 1 1 d D . . . .
H14 H 0.350071 0.443176 0.205578 1.026 Uiso 1 1 calc R U . . .

loop_
_atom_site_aniso_label
_atom_site_aniso_U_11
_atom_site_aniso_U_22
_atom_site_aniso_U_33
_atom_site_aniso_U_23
_atom_site_aniso_U_13
_atom_site_aniso_U_12
Mn1 0.133(3) 0.142(3) 0.124(2) 0.027(2) 0.026(2) 0.080(2)
Cl1 0.202(7) 0.114(3) 0.134(4) 0.014(6) 0.051(5) 0.057(6)
O1 0.27(3) 0.26(3) 0.165(17) 0.068(19) 0.078(19) 0.19(2)
N1 0.14(2) 0.15(2) 0.21(3) 0.08(2) 0.10(2) 0.072(17)
N2 0.148(18) 0.16(2) 0.140(17) -0.026(18) -0.06(2) 0.11(2)
N3 0.130(17) 0.130(14) 0.064(9) 0.043(10) 0.029(11) 0.061(12)

loop_
_atom_type_symbol
_atom_type_description
_atom_type_scat_dispersion_real
_atom_type_scat_dispersion_imag
_atom_type_scat_source
C C 0.0050 0.0020 'International Tables Vol C Tables 4.2.6.8 and 6.1.1.4'
H H 0.0000 0.0000 'International Tables Vol C Tables 4.2.6.8 and 6.1.1.4'
Cl Cl 0.1800 0.2070 'International Tables Vol C Tables 4.2.6.8 and 6.1.1.4'
Mn Mn 0.3710 0.9340 'International Tables Vol C Tables 4.2.6.8 and 6.1.1.4'
N N 0.0090 0.0040 'International Tables Vol C Tables 4.2.6.8 and 6.1.1.4'
O O 0.0106 0.0060 'International Tables Vol C Tables 4.2.6.8 and 6.1.1.4'

loop_
_geom_angle_atom_site_label_1
_geom_angle_atom_site_label_2
_geom_angle_atom_site_label_3
_geom_angle
_geom_angle_site_symmetry_1
_geom_angle_site_symmetry_3
_geom_angle_publ_flag
O1 Mn1 N2 174.7(11) . 2_665 ?
O1 Mn1 N3 96.8(12) . 3_565 ?
N2 Mn1 N3 88.4(10) 2_665 3_565 ?
O1 Mn1 N1 86.1(13) . . ?
N2 Mn1 N1 88.7(12) 2_665 . ?
N3 Mn1 N1 174.4(11) 3_565 . ?
O1 Mn1 Cl1 90.8(12) . . ?
N2 Mn1 Cl1 87.9(8) 2_665 . ?
N3 Mn1 Cl1 92.9(6) 3_565 . ?
N1 Mn1 Cl1 82.3(10) . . ?
O1 Mn1 Cl1 93.0(12) . 2_665 ?
N2 Mn1 Cl1 88.2(8) 2_665 2_665 ?
N3 Mn1 Cl1 88.6(6) 3_565 2_665 ?
N1 Mn1 Cl1 96.0(10) . 2_665 ?
Cl1 Mn1 Cl1 175.7(2) . 2_665 ?
Mn1 Cl1 Mn1 93.01(19) . 3_564 ?
C14 O1 Mn1 119(4) . . ?
N1 C2 C3 134(3) . . ?
N1 C2 C1 102.9(17) . . ?
C3 C2 C1 123(2) . . ?
N2 N1 C2 108.8(17) . . ?
N2 N1 Mn1 124(2) . . ?
C2 N1 Mn1 127(2) . . ?
N3 N2 N1 116.7(18) . . ?
N3 N2 Mn1 125.3(15) . 3_564 ?
N1 N2 Mn1 118(2) . 3_564 ?
N2 N3 C1 107.1(16) . . ?
N2 N3 Mn1 119.7(15) . 2_664 ?
C1 N3 Mn1 130.2(14) . 2_664 ?
C6 C1 N3 139(3) . . ?
C6 C1 C2 116(2) . . ?
N3 C1 C2 104.0(15) . . ?
C4 C3 C2 115(3) . . ?
C4 C3 H3 122.7 . . ?
C2 C3 H3 122.7 . . ?
C1 C6 C5 118(3) . . ?
C1 C6 H6 121.1 . . ?
C5 C6 H6 121.1 . . ?
C5 C4 C3 123(3) . . ?
C5 C4 C9 111(3) . . ?
C3 C4 C9 126(3) . . ?
C4 C5 C6 125(4) . . ?
C4 C5 C7 110(3) . . ?
C6 C5 C7 125(3) . . ?
C10 C7 C5 119(3) . . ?
C10 C7 C11 111(4) . . ?
C5 C7 C11 93(3) . . ?
C10 C7 C8 117(3) . . ?
C5 C7 C8 102(3) . . ?
C11 C7 C8 113(4) . . ?
C9 C8 C7 107(3) . . ?
C9 C8 H8A 110.3 . . ?
C7 C8 H8A 110.3 . . ?
C9 C8 H8B 110.3 . . ?
C7 C8 H8B 110.3 . . ?
H8A C8 H8B 108.6 . . ?
C8 C9 C8 101(5) 4 . ?
C8 C9 C4 109(2) 4 4 ?
C8 C9 C4 113(2) . 4 ?
C8 C9 C4 113(2) 4 . ?
C8 C9 C4 109(2) . . ?
C4 C9 C4 111(4) 4 . ?
C7 C10 H10A 109.5 . . ?
C7 C10 H10B 109.5 . . ?
H10A C10 H10B 109.5 . . ?
C7 C10 H10C 109.5 . . ?
H10A C10 H10C 109.5 . . ?
H10B C10 H10C 109.5 . . ?
C7 C11 H11A 109.5 . . ?
C7 C11 H11B 109.5 . . ?
H11A C11 H11B 109.5 . . ?
C7 C11 H11C 109.5 . . ?
H11A C11 H11C 109.5 . . ?
H11B C11 H11C 109.5 . . ?
C14 N4 C12 126(4) . . ?
C14 N4 C13 112(8) . . ?
C12 N4 C13 123(7) . . ?
N4 C12 H12A 109.5 . . ?
N4 C12 H12B 109.5 . . ?
H12A C12 H12B 109.5 . . ?
N4 C12 H12C 109.5 . . ?
H12A C12 H12C 109.5 . . ?
H12B C12 H12C 109.5 . . ?
N4 C13 H13A 109.5 . . ?
N4 C13 H13B 109.5 . . ?
H13A C13 H13B 109.5 . . ?
N4 C13 H13C 109.5 . . ?
H13A C13 H13C 109.5 . . ?
H13B C13 H13C 109.5 . . ?
O1 C14 N4 123(8) . . ?
O1 C14 H14 118.7 . . ?
N4 C14 H14 118.7 . . ?

loop_
_geom_bond_atom_site_label_1
_geom_bond_atom_site_label_2
_geom_bond_distance
_geom_bond_site_symmetry_2
_geom_bond_publ_flag
Mn1 O1 2.174(19) . ?
Mn1 N2 2.259(18) 2_665 ?
Mn1 N3 2.283(19) 3_565 ?
Mn1 N1 2.32(2) . ?
Mn1 Cl1 2.528(14) . ?
Mn1 Cl1 2.541(13) 2_665 ?
O1 C14 1.26(3) . ?
C2 N1 1.36(3) . ?
C2 C3 1.40(3) . ?
C2 C1 1.51(4) . ?
N1 N2 1.28(2) . ?
N2 N3 1.24(2) . ?
N3 C1 1.40(3) . ?
C1 C6 1.38(4) . ?
C3 C4 1.39(4) . ?
C3 H3 0.9500 . ?
C6 C5 1.38(5) . ?
C6 H6 0.9500 . ?
C4 C5 1.33(4) . ?
C4 C9 1.56(4) . ?
C5 C7 1.56(5) . ?
C7 C10 1.53(6) . ?
C7 C11 1.60(3) . ?
C7 C8 1.63(6) . ?
C8 C9 1.40(5) . ?
C8 H8A 0.9900 . ?
C8 H8B 0.9900 . ?
C10 H10A 0.9800 . ?
C10 H10B 0.9800 . ?
C10 H10C 0.9800 . ?
C11 H11A 0.9800 . ?
C11 H11B 0.9800 . ?
C11 H11C 0.9800 . ?
N4 C14 1.35(3) . ?
N4 C12 1.46(3) . ?
N4 C13 1.48(3) . ?
C12 H12A 0.9800 . ?
C12 H12B 0.9800 . ?
C12 H12C 0.9800 . ?
C13 H13A 0.9800 . ?
C13 H13B 0.9800 . ?
C13 H13C 0.9800 . ?
C14 H14 0.9500 . ?

loop_
_cod_changelog_entry_id
_cod_changelog_entry_author
_cod_changelog_entry_date
_cod_changelog_entry_text
1 'Vaitkus, Antanas' 2024-11-16T00:18:53+02:00
;
 Replaced the '\/Y' character sequence with the backslash character ('\')
 in multiple data values.
;
